data_1502463
loop_
_publ_author_name
'Zhao, Weiwen'
'Wang, Ruiyao'
'Mosey, Nicholas J.'
'Petitjean, Anne'

_publ_section_title
;
 Alkoxyamine-derived formamidines: configurational control and molecular
 folding.
;
_journal_issue 19
_journal_name_full 'Organic letters'
_journal_page_first 5160
_journal_page_last 5163
_journal_paper_doi 10.1021/ol202032k
_journal_volume 13
_journal_year 2011
_chemical_formula_sum 'C10 H12 N2 O2'
_chemical_formula_weight 192.22
_chemical_name_systematic
; 
 ? 
;
_space_group_IT_number 14
_symmetry_cell_setting monoclinic
_symmetry_space_group_name_Hall '-P 2ybc'
_symmetry_space_group_name_H-M 'P 1 21/c 1'
_atom_sites_solution_hydrogens geom
_atom_sites_solution_primary direct
_atom_sites_solution_secondary difmap
_audit_creation_method SHELXL-97
_cell_angle_alpha 90.00
_cell_angle_beta 94.887(7)
_cell_angle_gamma 90.00
_cell_formula_units_Z 4
_cell_length_a 16.0446(14)
_cell_length_b 4.7640(4)
_cell_length_c 13.4292(15)
_cell_measurement_reflns_used 1726
_cell_measurement_temperature 180(2)
_cell_measurement_theta_max 25.43
_cell_measurement_theta_min 3.20
_cell_volume 1022.75(17)
_computing_cell_refinement 'Bruker SAINT'
_computing_data_collection 'Bruker APEX2'
_computing_data_reduction 'Bruker SAINT'
_computing_molecular_graphics 'Bruker SHELXTL'
_computing_publication_material 'Bruker SHELXTL'
_computing_structure_refinement 'SHELXL-97 (Sheldrick, 2008)'
_computing_structure_solution 'SHELXS-97 (Sheldrick, 2008)'
_diffrn_ambient_temperature 180(2)
_diffrn_measured_fraction_theta_full 0.995
_diffrn_measured_fraction_theta_max 0.995
_diffrn_measurement_device_type 'Bruker APEX-II CCD'
_diffrn_measurement_method '\f and \w scans'
_diffrn_radiation_monochromator graphite
_diffrn_radiation_source 'fine-focus sealed tube'
_diffrn_radiation_type MoK\a
_diffrn_radiation_wavelength 0.71073
_diffrn_reflns_av_R_equivalents 0.0250
_diffrn_reflns_av_sigmaI/netI 0.0287
_diffrn_reflns_limit_h_max 19
_diffrn_reflns_limit_h_min -16
_diffrn_reflns_limit_k_max 5
_diffrn_reflns_limit_k_min -5
_diffrn_reflns_limit_l_max 11
_diffrn_reflns_limit_l_min -16
_diffrn_reflns_number 5263
_diffrn_reflns_theta_full 25.99
_diffrn_reflns_theta_max 25.99
_diffrn_reflns_theta_min 3.20
_exptl_absorpt_coefficient_mu 0.089
_exptl_absorpt_correction_T_max 0.9965
_exptl_absorpt_correction_T_min 0.9696
_exptl_absorpt_correction_type multi-scan
_exptl_crystal_colour colourless
_exptl_crystal_density_diffrn 1.248
_exptl_crystal_density_method 'not measured'
_exptl_crystal_description needle
_exptl_crystal_F_000 408
_exptl_crystal_size_max 0.35
_exptl_crystal_size_mid 0.06
_exptl_crystal_size_min 0.04
_refine_diff_density_max 0.198
_refine_diff_density_min -0.188
_refine_diff_density_rms 0.038
_refine_ls_extinction_method none
_refine_ls_goodness_of_fit_ref 1.035
_refine_ls_hydrogen_treatment constr
_refine_ls_matrix_type full
_refine_ls_number_parameters 128
_refine_ls_number_reflns 2002
_refine_ls_number_restraints 0
_refine_ls_restrained_S_all 1.035
_refine_ls_R_factor_all 0.0649
_refine_ls_R_factor_gt 0.0481
_refine_ls_shift/su_max 0.000
_refine_ls_shift/su_mean 0.000
_refine_ls_structure_factor_coef Fsqd
_refine_ls_weighting_details 'calc w=1/[\s^2^(Fo^2^)+(0.0502P)^2^+0.4392P] where P=(Fo^2^+2Fc^2^)/3'
_refine_ls_weighting_scheme calc
_refine_ls_wR_factor_gt 0.1157
_refine_ls_wR_factor_ref 0.1274
_reflns_number_gt 1518
_reflns_number_total 2002
_reflns_threshold_expression >2sigma(I)
_cod_data_source_file ol202032k_si_003.cif
_cod_data_source_block ap27
_cod_depositor_comments
;
The following automatic conversions were performed:

'_symmetry_cell_setting' value 'Monoclinic' changed to 'monoclinic'
according to /home/saulius/struct/CIF-dictionaries/cif_core.dic
dictionary named 'cif_core.dic' version 2.4.1 from 2010-06-29.

Automatic conversion script
Id: cif_fix_values 1715 2011-07-08 13:25:40Z adriana 
;
_cod_original_sg_symbol_H-M P2(1)/c
_cod_database_code 1502463

loop_
_symmetry_equiv_pos_as_xyz
'x, y, z'
'-x, y+1/2, -z+1/2'
'-x, -y, -z'
'x, -y-1/2, z-1/2'

loop_
_atom_site_label
_atom_site_type_symbol
_atom_site_fract_x
_atom_site_fract_y
_atom_site_fract_z
_atom_site_U_iso_or_equiv
_atom_site_adp_type
_atom_site_occupancy
_atom_site_symmetry_multiplicity
_atom_site_calc_flag
_atom_site_refinement_flags
O1 O 0.26999(8) 0.0812(3) 0.96125(9) 0.0474(4) Uani 1 1 d .
O2 O 0.41139(9) 0.5230(3) 0.70236(10) 0.0529(4) Uani 1 1 d .
N1 N 0.31023(10) -0.0416(3) 0.88170(11) 0.0441(4) Uani 1 1 d .
N2 N 0.38043(9) 0.0812(3) 0.74699(10) 0.0381(4) Uani 1 1 d .
H2B H 0.3851 -0.0983 0.7330 0.046 Uiso 1 1 calc R
C1 C 0.17265(12) 0.0061(4) 1.08117(14) 0.0457(5) Uani 1 1 d .
C2 C 0.10625(16) 0.1798(6) 1.05119(16) 0.0705(7) Uani 1 1 d .
H2A H 0.0914 0.2083 0.9819 0.085 Uiso 1 1 calc R
C3 C 0.06122(16) 0.3125(6) 1.12039(18) 0.0794(8) Uani 1 1 d .
H3A H 0.0159 0.4317 1.0984 0.095 Uiso 1 1 calc R
C4 C 0.08128(15) 0.2741(5) 1.22059(16) 0.0602(6) Uani 1 1 d .
H4A H 0.0503 0.3666 1.2681 0.072 Uiso 1 1 calc R
C5 C 0.14560(14) 0.1033(5) 1.25109(15) 0.0615(6) Uani 1 1 d .
H5A H 0.1596 0.0745 1.3205 0.074 Uiso 1 1 calc R
C6 C 0.19125(13) -0.0302(5) 1.18209(15) 0.0565(6) Uani 1 1 d .
H6A H 0.2364 -0.1492 1.2050 0.068 Uiso 1 1 calc R
C7 C 0.22257(16) -0.1329(5) 1.00590(17) 0.0622(6) Uani 1 1 d .
H7A H 0.2605 -0.2751 1.0389 0.075 Uiso 1 1 calc R
H7B H 0.1849 -0.2277 0.9542 0.075 Uiso 1 1 calc R
C8 C 0.33988(11) 0.1546(4) 0.82979(12) 0.0384(4) Uani 1 1 d .
H8A H 0.3341 0.3459 0.8479 0.046 Uiso 1 1 calc R
C9 C 0.41358(11) 0.2704(3) 0.68584(13) 0.0374(4) Uani 1 1 d .
C10 C 0.45221(13) 0.1536(4) 0.59705(13) 0.0459(5) Uani 1 1 d .
H10A H 0.5085 0.2317 0.5944 0.069 Uiso 1 1 calc R
H10B H 0.4177 0.2038 0.5359 0.069 Uiso 1 1 calc R
H10C H 0.4558 -0.0512 0.6027 0.069 Uiso 1 1 calc R

loop_
_atom_site_aniso_label
_atom_site_aniso_U_11
_atom_site_aniso_U_22
_atom_site_aniso_U_33
_atom_site_aniso_U_23
_atom_site_aniso_U_13
_atom_site_aniso_U_12
O1 0.0566(8) 0.0433(7) 0.0454(7) -0.0076(6) 0.0230(6) -0.0044(6)
O2 0.0683(10) 0.0252(7) 0.0684(9) -0.0073(6) 0.0250(7) -0.0011(6)
N1 0.0492(9) 0.0416(9) 0.0433(8) -0.0065(7) 0.0150(7) 0.0017(7)
N2 0.0482(9) 0.0248(7) 0.0433(8) -0.0054(6) 0.0153(7) 0.0009(6)
C1 0.0484(11) 0.0423(10) 0.0485(10) 0.0024(8) 0.0162(9) -0.0081(9)
C2 0.0769(16) 0.0920(18) 0.0440(11) 0.0187(12) 0.0138(11) 0.0189(14)
C3 0.0749(17) 0.098(2) 0.0691(15) 0.0301(14) 0.0282(13) 0.0388(15)
C4 0.0602(14) 0.0647(14) 0.0593(12) 0.0008(11) 0.0259(11) 0.0028(12)
C5 0.0547(13) 0.0871(17) 0.0432(10) 0.0014(11) 0.0080(10) -0.0020(13)
C6 0.0444(12) 0.0713(14) 0.0542(11) 0.0072(10) 0.0061(9) 0.0074(10)
C7 0.0798(16) 0.0456(12) 0.0660(13) -0.0012(10) 0.0343(12) -0.0117(11)
C8 0.0411(10) 0.0334(9) 0.0418(9) -0.0050(7) 0.0096(8) 0.0017(8)
C9 0.0409(10) 0.0279(9) 0.0445(9) -0.0041(7) 0.0102(8) 0.0006(7)
C10 0.0590(12) 0.0369(10) 0.0441(10) -0.0022(8) 0.0177(9) 0.0026(9)

loop_
_atom_type_symbol
_atom_type_description
_atom_type_scat_dispersion_real
_atom_type_scat_dispersion_imag
_atom_type_scat_source
C C 0.0033 0.0016 'International Tables Vol C Tables 4.2.6.8 and 6.1.1.4'
H H 0.0000 0.0000 'International Tables Vol C Tables 4.2.6.8 and 6.1.1.4'
N N 0.0061 0.0033 'International Tables Vol C Tables 4.2.6.8 and 6.1.1.4'
O O 0.0106 0.0060 'International Tables Vol C Tables 4.2.6.8 and 6.1.1.4'

loop_
_geom_angle_atom_site_label_1
_geom_angle_atom_site_label_2
_geom_angle_atom_site_label_3
_geom_angle
N1 O1 C7 108.24(13)
C8 N1 O1 108.81(14)
C9 N2 C8 123.72(14)
C9 N2 H2B 118.1
C8 N2 H2B 118.1
C6 C1 C2 117.39(19)
C6 C1 C7 121.8(2)
C2 C1 C7 120.79(19)
C3 C2 C1 120.9(2)
C3 C2 H2A 119.5
C1 C2 H2A 119.5
C4 C3 C2 120.6(2)
C4 C3 H3A 119.7
C2 C3 H3A 119.7
C5 C4 C3 119.2(2)
C5 C4 H4A 120.4
C3 C4 H4A 120.4
C4 C5 C6 120.5(2)
C4 C5 H5A 119.7
C6 C5 H5A 119.7
C1 C6 C5 121.3(2)
C1 C6 H6A 119.3
C5 C6 H6A 119.3
O1 C7 C1 107.54(16)
O1 C7 H7A 110.2
C1 C7 H7A 110.2
O1 C7 H7B 110.2
C1 C7 H7B 110.2
H7A C7 H7B 108.5
N1 C8 N2 118.42(15)
N1 C8 H8A 120.8
N2 C8 H8A 120.8
O2 C9 N2 121.59(15)
O2 C9 C10 121.99(16)
N2 C9 C10 116.42(14)
C9 C10 H10A 109.5
C9 C10 H10B 109.5
H10A C10 H10B 109.5
C9 C10 H10C 109.5
H10A C10 H10C 109.5
H10B C10 H10C 109.5

loop_
_geom_bond_atom_site_label_1
_geom_bond_atom_site_label_2
_geom_bond_distance
O1 N1 1.4204(18)
O1 C7 1.434(2)
O2 C9 1.225(2)
N1 C8 1.281(2)
N2 C9 1.358(2)
N2 C8 1.380(2)
N2 H2B 0.8800
C1 C6 1.374(3)
C1 C2 1.382(3)
C1 C7 1.497(3)
C2 C3 1.378(3)
C2 H2A 0.9500
C3 C4 1.369(3)
C3 H3A 0.9500
C4 C5 1.350(3)
C4 H4A 0.9500
C5 C6 1.384(3)
C5 H5A 0.9500
C6 H6A 0.9500
C7 H7A 0.9900
C7 H7B 0.9900
C8 H8A 0.9500
C9 C10 1.497(2)
C10 H10A 0.9800
C10 H10B 0.9800
C10 H10C 0.9800

loop_
_geom_hbond_atom_site_label_D
_geom_hbond_atom_site_label_H
_geom_hbond_atom_site_label_A
_geom_hbond_distance_DH
_geom_hbond_distance_HA
_geom_hbond_distance_DA
_geom_hbond_angle_DHA
_geom_hbond_site_symmetry_A
N2 H2B O2 0.88 1.91 2.7803(18) 172.0 1_545

loop_
_geom_torsion_atom_site_label_1
_geom_torsion_atom_site_label_2
_geom_torsion_atom_site_label_3
_geom_torsion_atom_site_label_4
_geom_torsion
C7 O1 N1 C8 168.19(17)
C6 C1 C2 C3 0.5(4)
C7 C1 C2 C3 -178.7(2)
C1 C2 C3 C4 -0.2(4)
C2 C3 C4 C5 -0.3(4)
C3 C4 C5 C6 0.5(4)
C2 C1 C6 C5 -0.3(3)
C7 C1 C6 C5 178.8(2)
C4 C5 C6 C1 -0.1(4)
N1 O1 C7 C1 -173.37(16)
C6 C1 C7 O1 -109.1(2)
C2 C1 C7 O1 70.1(3)
O1 N1 C8 N2 -178.77(14)
C9 N2 C8 N1 179.30(17)
C8 N2 C9 O2 2.0(3)
C8 N2 C9 C10 -177.54(16)
